data_7234505
loop_
_publ_author_name
'Lisa M. Kozycz'
'Chang Guo'
'Joseph G. Manion'
'Andrew J. Tilley'
'Alan J. Lough'
'Yuning Li'
'Dwight S. Seferos'

_publ_section_title
;
 Enhanced electron mobility in crystalline thionated naphthalene diimides
;
_journal_name_full 'Journal of Materials Chemistry C'
_journal_page_first 11505
_journal_page_last 11515
_journal_paper_doi 10.1039/C5TC02753E
_journal_volume 3
_journal_year 2015
_chemical_formula_moiety 'C38 H54 N2 O S3'
_chemical_formula_sum 'C38 H54 N2 O S3'
_chemical_formula_weight 651.01
_space_group_crystal_system monoclinic
_space_group_IT_number 14
_space_group_name_Hall '-P 2yn'
_space_group_name_H-M_alt 'P 1 21/n 1'
_atom_sites_solution_hydrogens geom
_cell_angle_alpha 90
_cell_angle_beta 93.174(4)
_cell_angle_gamma 90
_cell_formula_units_Z 2
_cell_length_a 7.2348(5)
_cell_length_b 4.9094(3)
_cell_length_c 48.847(3)
_cell_measurement_reflns_used 3672
_cell_measurement_temperature 147(2)
_cell_measurement_theta_max 64.82
_cell_measurement_theta_min 3.62
_cell_volume 1732.31(19)
_computing_cell_refinement APEX2
_computing_data_collection 'APEX2 (Bruker, 2007)'
_computing_data_reduction 'SAINT (Bruker, 2007)'
_computing_molecular_graphics 'PLATON (Spek, 2009)'
_computing_publication_material 'SHELXTL (Sheldrick, 2008)'
_computing_structure_refinement 'SHELXL-2014/7 (Sheldrick, 2014)'
_computing_structure_solution 'SHELXT (Sheldrick, 2008)'
_diffrn_ambient_temperature 147(2)
_diffrn_measured_fraction_theta_full 0.995
_diffrn_measured_fraction_theta_max 0.995
_diffrn_measurement_device_type 'Bruker Kappa APEX-DUO CCD'
_diffrn_measurement_method '\f and \w scans'
_diffrn_radiation_type CuK\a
_diffrn_radiation_wavelength 1.54178
_diffrn_reflns_av_R_equivalents 0.0986
_diffrn_reflns_av_unetI/netI 0.0890
_diffrn_reflns_Laue_measured_fraction_full 0.995
_diffrn_reflns_Laue_measured_fraction_max 0.995
_diffrn_reflns_limit_h_max 8
_diffrn_reflns_limit_h_min -8
_diffrn_reflns_limit_k_max 5
_diffrn_reflns_limit_k_min -5
_diffrn_reflns_limit_l_max 57
_diffrn_reflns_limit_l_min -56
_diffrn_reflns_number 25351
_diffrn_reflns_point_group_measured_fraction_full 0.995
_diffrn_reflns_point_group_measured_fraction_max 0.995
_diffrn_reflns_theta_full 66.600
_diffrn_reflns_theta_max 66.600
_diffrn_reflns_theta_min 1.812
_diffrn_source 'Bruker ImuS with mutli-layer optics'
_exptl_absorpt_coefficient_mu 2.195
_exptl_absorpt_correction_T_max 0.7528
_exptl_absorpt_correction_T_min 0.6286
_exptl_absorpt_correction_type multi-scan
_exptl_absorpt_process_details 'SADABS (Sheldrick, 1996)'
_exptl_crystal_colour purple
_exptl_crystal_density_diffrn 1.248
_exptl_crystal_description needle
_exptl_crystal_F_000 704
_exptl_crystal_size_max 0.230
_exptl_crystal_size_mid 0.030
_exptl_crystal_size_min 0.020
_refine_diff_density_max 0.248
_refine_diff_density_min -0.313
_refine_diff_density_rms 0.065
_refine_ls_extinction_coef .
_refine_ls_extinction_method none
_refine_ls_goodness_of_fit_ref 1.055
_refine_ls_hydrogen_treatment constr
_refine_ls_matrix_type full
_refine_ls_number_parameters 208
_refine_ls_number_reflns 3058
_refine_ls_number_restraints 0
_refine_ls_restrained_S_all 1.055
_refine_ls_R_factor_all 0.0986
_refine_ls_R_factor_gt 0.0694
_refine_ls_shift/su_max 0.000
_refine_ls_shift/su_mean 0.000
_refine_ls_structure_factor_coef Fsqd
_refine_ls_weighting_details 'w=1/[\s^2^(Fo^2^)+3.3189P] where P=(Fo^2^+2Fc^2^)/3'
_refine_ls_weighting_scheme calc
_refine_ls_wR_factor_gt 0.1554
_refine_ls_wR_factor_ref 0.1703
_reflns_Friedel_coverage 0.000
_reflns_Friedel_fraction_full .
_reflns_Friedel_fraction_max .
_reflns_number_gt 2185
_reflns_number_total 3058
_reflns_threshold_expression 'I > 2\s(I)'
_cod_data_source_file J-Mater-Chem-C-2015-3-11505.cif
_cod_data_source_block d1555_a
_cod_original_cell_volume 1732.32(18)
_cod_original_sg_symbol_H-M 'P 21/n'
_cod_database_code 7234505
_shelx_space_group_comment
; 
The symmetry employed for this shelxl refinement is uniquely defined 
by the following loop, which should always be used as a source of 
symmetry information in preference to the above space-group names. 
They are only intended as comments. 
;
_shelx_estimated_absorpt_t_min 0.632
_shelx_estimated_absorpt_t_max 0.957

loop_
_space_group_symop_operation_xyz
'x, y, z'
'-x+1/2, y+1/2, -z+1/2'
'-x, -y, -z'
'x-1/2, -y-1/2, z-1/2'

loop_
_atom_site_label
_atom_site_type_symbol
_atom_site_fract_x
_atom_site_fract_y
_atom_site_fract_z
_atom_site_U_iso_or_equiv
_atom_site_adp_type
_atom_site_occupancy
_atom_site_site_symmetry_order
_atom_site_calc_flag
_atom_site_refinement_flags_posn
_atom_site_refinement_flags_adp
_atom_site_refinement_flags_occupancy
_atom_site_disorder_assembly
_atom_site_disorder_group
S1 S 0.1020(4) 0.2064(6) 0.56615(5) 0.0408(5) Uani 0.69 1 d . . P A 1
O1 O 0.141(2) 0.152(3) 0.5640(3) 0.046(6) Uiso 0.31 1 d . . P A 2
S2 S 0.7475(4) 0.6629(5) 0.55708(5) 0.0438(6) Uani 0.81 1 d . . P B 1
O2 O 0.721(4) 0.616(6) 0.5523(5) 0.035(8) Uiso 0.19 1 d . . P B 2
N1 N 0.4280(4) 0.4019(6) 0.55842(6) 0.0321(7) Uani 1 1 d . . . . .
C1 C 0.3789(5) -0.2724(7) 0.47924(7) 0.0293(8) Uani 1 1 d . . . . .
C2 C 0.2199(5) -0.2978(8) 0.49339(7) 0.0360(9) Uani 1 1 d . . . . .
H2A H 0.1283 -0.4260 0.4873 0.043 Uiso 1 1 calc R U . . .
C3 C 0.1907(5) -0.1393(8) 0.51643(7) 0.0342(9) Uani 1 1 d . . . . .
H3A H 0.0802 -0.1616 0.5258 0.041 Uiso 1 1 calc R U . . .
C4 C 0.3205(5) 0.0495(7) 0.52573(7) 0.0297(8) Uani 1 1 d . . . . .
C5 C 0.4865(5) 0.0831(7) 0.51164(7) 0.0284(8) Uani 1 1 d . . . . .
C6 C 0.2898(5) 0.2179(8) 0.54990(7) 0.0318(9) Uani 1 1 d . . . . .
C7 C 0.5937(5) 0.4416(8) 0.54512(7) 0.0317(8) Uani 1 1 d . . . . .
C8 C 0.4002(6) 0.5633(8) 0.58352(7) 0.0400(10) Uani 1 1 d . . . . .
H8A H 0.2668 0.6031 0.5848 0.048 Uiso 1 1 calc R U . . .
H8B H 0.4668 0.7388 0.5825 0.048 Uiso 1 1 calc R U . . .
C9 C 0.4713(5) 0.4084(8) 0.60904(7) 0.0348(9) Uani 1 1 d . . . . .
H9A H 0.4195 0.2217 0.6085 0.042 Uiso 1 1 calc R U . . .
H9B H 0.6078 0.3938 0.6092 0.042 Uiso 1 1 calc R U . . .
C10 C 0.4170(5) 0.5511(8) 0.63506(7) 0.0321(9) Uani 1 1 d . . . . .
H10A H 0.2804 0.5505 0.6356 0.039 Uiso 1 1 calc R U . . .
H10B H 0.4581 0.7433 0.6345 0.039 Uiso 1 1 calc R U . . .
C11 C 0.5003(5) 0.4178(7) 0.66113(7) 0.0302(8) Uani 1 1 d . . . . .
H11A H 0.4672 0.2221 0.6609 0.036 Uiso 1 1 calc R U . . .
H11B H 0.6369 0.4308 0.6612 0.036 Uiso 1 1 calc R U . . .
C12 C 0.4356(5) 0.5459(7) 0.68723(7) 0.0289(8) Uani 1 1 d . . . . .
H12A H 0.2995 0.5268 0.6875 0.035 Uiso 1 1 calc R U . . .
H12B H 0.4647 0.7430 0.6871 0.035 Uiso 1 1 calc R U . . .
C13 C 0.5241(5) 0.4195(8) 0.71331(7) 0.0306(8) Uani 1 1 d . . . . .
H13A H 0.4976 0.2216 0.7132 0.037 Uiso 1 1 calc R U . . .
H13B H 0.6600 0.4424 0.7133 0.037 Uiso 1 1 calc R U . . .
C14 C 0.4564(5) 0.5427(8) 0.73948(7) 0.0287(8) Uani 1 1 d . . . . .
H14A H 0.3206 0.5183 0.7396 0.034 Uiso 1 1 calc R U . . .
H14B H 0.4818 0.7409 0.7395 0.034 Uiso 1 1 calc R U . . .
C15 C 0.5456(5) 0.4190(7) 0.76549(7) 0.0280(8) Uani 1 1 d . . . . .
H15A H 0.6813 0.4447 0.7654 0.034 Uiso 1 1 calc R U . . .
H15B H 0.5211 0.2206 0.7654 0.034 Uiso 1 1 calc R U . . .
C16 C 0.4778(5) 0.5391(8) 0.79182(7) 0.0294(8) Uani 1 1 d . . . . .
H16A H 0.5020 0.7376 0.7919 0.035 Uiso 1 1 calc R U . . .
H16B H 0.3422 0.5130 0.7919 0.035 Uiso 1 1 calc R U . . .
C17 C 0.5670(5) 0.4165(8) 0.81779(7) 0.0303(8) Uani 1 1 d . . . . .
H17A H 0.7025 0.4447 0.8178 0.036 Uiso 1 1 calc R U . . .
H17B H 0.5442 0.2177 0.8176 0.036 Uiso 1 1 calc R U . . .
C18 C 0.4975(5) 0.5344(8) 0.84409(7) 0.0335(9) Uani 1 1 d . . . . .
H18A H 0.3621 0.5058 0.8442 0.040 Uiso 1 1 calc R U . . .
H18B H 0.5204 0.7332 0.8444 0.040 Uiso 1 1 calc R U . . .
C19 C 0.5887(6) 0.4092(9) 0.86992(8) 0.0462(11) Uani 1 1 d . . . . .
H19A H 0.5299 0.4809 0.8860 0.069 Uiso 1 1 calc R U . . .
H19B H 0.7207 0.4551 0.8711 0.069 Uiso 1 1 calc R U . . .
H19C H 0.5741 0.2108 0.8693 0.069 Uiso 1 1 calc R U . . .

loop_
_atom_site_aniso_label
_atom_site_aniso_U_11
_atom_site_aniso_U_22
_atom_site_aniso_U_33
_atom_site_aniso_U_23
_atom_site_aniso_U_13
_atom_site_aniso_U_12
S1 0.0384(11) 0.0491(13) 0.0353(10) -0.0042(8) 0.0067(8) 0.0007(10)
S2 0.0543(12) 0.0377(11) 0.0391(10) -0.0097(8) 0.0005(8) -0.0085(8)
N1 0.0419(18) 0.0290(19) 0.0252(16) 0.0000(13) -0.0012(13) 0.0079(14)
C1 0.0361(19) 0.023(2) 0.0283(19) -0.0003(15) -0.0006(15) 0.0039(15)
C2 0.036(2) 0.039(2) 0.033(2) 0.0025(17) 0.0009(16) -0.0047(17)
C3 0.0314(19) 0.040(2) 0.031(2) 0.0001(17) 0.0028(16) 0.0021(17)
C4 0.035(2) 0.031(2) 0.0227(18) 0.0023(15) -0.0028(15) 0.0020(16)
C5 0.0286(18) 0.029(2) 0.0271(18) 0.0024(15) -0.0017(14) 0.0046(15)
C6 0.0287(19) 0.038(2) 0.0286(19) 0.0015(16) 0.0024(15) 0.0071(16)
C7 0.039(2) 0.026(2) 0.0297(19) 0.0007(15) -0.0030(16) 0.0018(16)
C8 0.056(3) 0.034(2) 0.030(2) -0.0050(17) -0.0010(18) 0.0150(19)
C9 0.050(2) 0.031(2) 0.0228(19) -0.0042(15) -0.0029(16) 0.0062(17)
C10 0.037(2) 0.026(2) 0.033(2) -0.0026(16) 0.0012(16) 0.0042(16)
C11 0.0340(19) 0.028(2) 0.0288(19) -0.0026(15) 0.0027(15) 0.0025(15)
C12 0.0307(19) 0.027(2) 0.0291(19) 0.0009(15) 0.0033(15) 0.0018(15)
C13 0.0325(19) 0.029(2) 0.031(2) -0.0005(15) 0.0023(15) 0.0001(15)
C14 0.0289(19) 0.029(2) 0.0280(19) 0.0026(15) 0.0010(15) 0.0016(15)
C15 0.0272(18) 0.028(2) 0.0285(19) 0.0014(15) 0.0007(14) 0.0003(14)
C16 0.0313(19) 0.028(2) 0.0287(19) 0.0021(15) 0.0028(15) -0.0005(15)
C17 0.0295(19) 0.030(2) 0.032(2) -0.0001(15) 0.0027(15) 0.0011(15)
C18 0.036(2) 0.036(2) 0.0291(19) -0.0003(16) 0.0050(16) -0.0009(17)
C19 0.051(3) 0.057(3) 0.030(2) 0.0027(19) 0.0005(18) 0.002(2)

loop_
_atom_type_symbol
_atom_type_description
_atom_type_scat_dispersion_real
_atom_type_scat_dispersion_imag
_atom_type_scat_source
C C 0.0181 0.0091 'International Tables Vol C Tables 4.2.6.8 and 6.1.1.4'
H H 0.0000 0.0000 'International Tables Vol C Tables 4.2.6.8 and 6.1.1.4'
N N 0.0311 0.0180 'International Tables Vol C Tables 4.2.6.8 and 6.1.1.4'
O O 0.0492 0.0322 'International Tables Vol C Tables 4.2.6.8 and 6.1.1.4'
S S 0.3331 0.5567 'International Tables Vol C Tables 4.2.6.8 and 6.1.1.4'

loop_
_geom_angle_atom_site_label_1
_geom_angle_atom_site_label_2
_geom_angle_atom_site_label_3
_geom_angle
_geom_angle_site_symmetry_1
_geom_angle_site_symmetry_3
C6 N1 C7 124.5(3) . .
C6 N1 C8 117.7(3) . .
C7 N1 C8 117.7(3) . .
C2 C1 C5 119.0(3) . 3_656
C2 C1 C7 120.4(3) . 3_656
C5 C1 C7 120.6(3) 3_656 3_656
C1 C2 C3 121.4(4) . .
C1 C2 H2A 119.3 . .
C3 C2 H2A 119.3 . .
C4 C3 C2 120.7(3) . .
C4 C3 H3A 119.6 . .
C2 C3 H3A 119.6 . .
C3 C4 C5 119.7(3) . .
C3 C4 C6 120.9(3) . .
C5 C4 C6 119.5(3) . .
C1 C5 C5 120.8(4) 3_656 3_656
C1 C5 C4 120.8(3) 3_656 .
C5 C5 C4 118.4(4) 3_656 .
O1 C6 N1 125.6(8) . .
O1 C6 C4 115.9(8) . .
N1 C6 C4 117.8(3) . .
N1 C6 S1 119.1(3) . .
C4 C6 S1 123.1(3) . .
O2 C7 N1 125.3(12) . .
O2 C7 C1 117.9(12) . 3_656
N1 C7 C1 116.8(3) . 3_656
N1 C7 S2 120.4(3) . .
C1 C7 S2 122.8(3) 3_656 .
N1 C8 C9 110.8(3) . .
N1 C8 H8A 109.5 . .
C9 C8 H8A 109.5 . .
N1 C8 H8B 109.5 . .
C9 C8 H8B 109.5 . .
H8A C8 H8B 108.1 . .
C10 C9 C8 111.2(3) . .
C10 C9 H9A 109.4 . .
C8 C9 H9A 109.4 . .
C10 C9 H9B 109.4 . .
C8 C9 H9B 109.4 . .
H9A C9 H9B 108.0 . .
C9 C10 C11 113.0(3) . .
C9 C10 H10A 109.0 . .
C11 C10 H10A 109.0 . .
C9 C10 H10B 109.0 . .
C11 C10 H10B 109.0 . .
H10A C10 H10B 107.8 . .
C12 C11 C10 113.4(3) . .
C12 C11 H11A 108.9 . .
C10 C11 H11A 108.9 . .
C12 C11 H11B 108.9 . .
C10 C11 H11B 108.9 . .
H11A C11 H11B 107.7 . .
C11 C12 C13 113.4(3) . .
C11 C12 H12A 108.9 . .
C13 C12 H12A 108.9 . .
C11 C12 H12B 108.9 . .
C13 C12 H12B 108.9 . .
H12A C12 H12B 107.7 . .
C14 C13 C12 113.6(3) . .
C14 C13 H13A 108.8 . .
C12 C13 H13A 108.8 . .
C14 C13 H13B 108.8 . .
C12 C13 H13B 108.8 . .
H13A C13 H13B 107.7 . .
C13 C14 C15 113.7(3) . .
C13 C14 H14A 108.8 . .
C15 C14 H14A 108.8 . .
C13 C14 H14B 108.8 . .
C15 C14 H14B 108.8 . .
H14A C14 H14B 107.7 . .
C14 C15 C16 114.2(3) . .
C14 C15 H15A 108.7 . .
C16 C15 H15A 108.7 . .
C14 C15 H15B 108.7 . .
C16 C15 H15B 108.7 . .
H15A C15 H15B 107.6 . .
C17 C16 C15 114.3(3) . .
C17 C16 H16A 108.7 . .
C15 C16 H16A 108.7 . .
C17 C16 H16B 108.7 . .
C15 C16 H16B 108.7 . .
H16A C16 H16B 107.6 . .
C16 C17 C18 114.3(3) . .
C16 C17 H17A 108.7 . .
C18 C17 H17A 108.7 . .
C16 C17 H17B 108.7 . .
C18 C17 H17B 108.7 . .
H17A C17 H17B 107.6 . .
C17 C18 C19 113.5(3) . .
C17 C18 H18A 108.9 . .
C19 C18 H18A 108.9 . .
C17 C18 H18B 108.9 . .
C19 C18 H18B 108.9 . .
H18A C18 H18B 107.7 . .
C18 C19 H19A 109.5 . .
C18 C19 H19B 109.5 . .
H19A C19 H19B 109.5 . .
C18 C19 H19C 109.5 . .
H19A C19 H19C 109.5 . .
H19B C19 H19C 109.5 . .

loop_
_geom_bond_atom_site_label_1
_geom_bond_atom_site_label_2
_geom_bond_distance
_geom_bond_site_symmetry_2
S1 C6 1.611(4) .
O1 C6 1.348(16) .
S2 C7 1.640(4) .
O2 C7 1.29(2) .
N1 C6 1.394(5) .
N1 C7 1.408(5) .
N1 C8 1.483(4) .
C1 C2 1.381(5) .
C1 C5 1.401(5) 3_656
C1 C7 1.473(5) 3_656
C2 C3 1.394(5) .
C2 H2A 0.9500 .
C3 C4 1.378(5) .
C3 H3A 0.9500 .
C4 C5 1.427(5) .
C4 C6 1.468(5) .
C5 C1 1.401(5) 3_656
C5 C5 1.422(7) 3_656
C7 C1 1.474(5) 3_656
C8 C9 1.525(5) .
C8 H8A 0.9900 .
C8 H8B 0.9900 .
C9 C10 1.522(5) .
C9 H9A 0.9900 .
C9 H9B 0.9900 .
C10 C11 1.526(5) .
C10 H10A 0.9900 .
C10 H10B 0.9900 .
C11 C12 1.519(4) .
C11 H11A 0.9900 .
C11 H11B 0.9900 .
C12 C13 1.526(5) .
C12 H12A 0.9900 .
C12 H12B 0.9900 .
C13 C14 1.520(5) .
C13 H13A 0.9900 .
C13 H13B 0.9900 .
C14 C15 1.520(5) .
C14 H14A 0.9900 .
C14 H14B 0.9900 .
C15 C16 1.521(5) .
C15 H15A 0.9900 .
C15 H15B 0.9900 .
C16 C17 1.516(5) .
C16 H16A 0.9900 .
C16 H16B 0.9900 .
C17 C18 1.520(5) .
C17 H17A 0.9900 .
C17 H17B 0.9900 .
C18 C19 1.521(5) .
C18 H18A 0.9900 .
C18 H18B 0.9900 .
C19 H19A 0.9800 .
C19 H19B 0.9800 .
C19 H19C 0.9800 .

loop_
_geom_torsion_atom_site_label_1
_geom_torsion_atom_site_label_2
_geom_torsion_atom_site_label_3
_geom_torsion_atom_site_label_4
_geom_torsion
_geom_torsion_site_symmetry_1
_geom_torsion_site_symmetry_2
_geom_torsion_site_symmetry_3
_geom_torsion_site_symmetry_4
C5 C1 C2 C3 0.0(6) 3_656 . . .
C7 C1 C2 C3 -179.8(3) 3_656 . . .
C1 C2 C3 C4 0.3(6) . . . .
C2 C3 C4 C5 0.0(6) . . . .
C2 C3 C4 C6 179.6(3) . . . .
C3 C4 C5 C1 -179.6(3) . . . 3_656
C6 C4 C5 C1 0.7(5) . . . 3_656
C3 C4 C5 C5 -0.6(6) . . . 3_656
C6 C4 C5 C5 179.8(4) . . . 3_656
C7 N1 C6 O1 171.4(9) . . . .
C8 N1 C6 O1 -7.3(10) . . . .
C7 N1 C6 C4 1.3(5) . . . .
C8 N1 C6 C4 -177.4(3) . . . .
C7 N1 C6 S1 -176.6(3) . . . .
C8 N1 C6 S1 4.7(5) . . . .
C3 C4 C6 O1 8.0(9) . . . .
C5 C4 C6 O1 -172.3(8) . . . .
C3 C4 C6 N1 179.1(3) . . . .
C5 C4 C6 N1 -1.2(5) . . . .
C3 C4 C6 S1 -3.1(5) . . . .
C5 C4 C6 S1 176.5(3) . . . .
C6 N1 C7 O2 178.1(17) . . . .
C8 N1 C7 O2 -3.1(17) . . . .
C6 N1 C7 C1 -0.8(5) . . . 3_656
C8 N1 C7 C1 178.0(3) . . . 3_656
C6 N1 C7 S2 -179.6(3) . . . .
C8 N1 C7 S2 -0.9(5) . . . .
C6 N1 C8 C9 87.2(4) . . . .
C7 N1 C8 C9 -91.7(4) . . . .
N1 C8 C9 C10 -171.2(3) . . . .
C8 C9 C10 C11 -174.6(3) . . . .
C9 C10 C11 C12 -175.7(3) . . . .
C10 C11 C12 C13 -177.9(3) . . . .
C11 C12 C13 C14 -178.7(3) . . . .
C12 C13 C14 C15 -179.5(3) . . . .
C13 C14 C15 C16 -179.5(3) . . . .
C14 C15 C16 C17 -179.8(3) . . . .
C15 C16 C17 C18 -179.3(3) . . . .
C16 C17 C18 C19 -179.9(3) . . . .
